data_4023161
loop_
_publ_author_name
'Yit Wooi Goh'
'Brett R. Pool'
'Jonathan M. White'

_publ_section_title
;
 Structural Studies on Cycloadducts of Furan, 2-Methoxyfuran,
 and 5-Trimethylsilylcyclopentadiene with Maleic Anhydride
 and N-Methylmaleimide
;
_journal_name_full 'Journal of Organic Chemistry'
_journal_page_first 151
_journal_page_last 156
_journal_paper_doi 10.1021/jo7018575
_journal_volume 73
_journal_year 2008
_chemical_formula_sum 'C13 H17 O2 Si'
_chemical_formula_weight 233.36
_chemical_name_systematic
;
 ?
;
_space_group_IT_number 2
_symmetry_cell_setting triclinic
_symmetry_space_group_name_Hall '-P 1'
_symmetry_space_group_name_H-M 'P -1'
_atom_sites_solution_hydrogens geom
_atom_sites_solution_primary direct
_atom_sites_solution_secondary difmap
_audit_creation_method SHELXL-97
_cell_angle_alpha 75.350(3)
_cell_angle_beta 87.190(4)
_cell_angle_gamma 89.440(3)
_cell_formula_units_Z 4
_cell_length_a 6.5558(10)
_cell_length_b 10.9677(18)
_cell_length_c 19.259(3)
_cell_measurement_reflns_used 1273
_cell_measurement_temperature 130(2)
_cell_measurement_theta_max 22.29
_cell_measurement_theta_min 2.44
_cell_volume 1338.1(4)
_computing_cell_refinement 'Bruker SMART'
_computing_data_collection 'Bruker SMART'
_computing_data_reduction 'Bruker SAINT'
_computing_molecular_graphics 'Bruker SHELXTL'
_computing_publication_material 'Bruker SHELXTL'
_computing_structure_refinement 'Bruker SHELXTL'
_computing_structure_solution 'Bruker SHELXTL'
_diffrn_ambient_temperature 293(2)
_diffrn_measured_fraction_theta_full 0.945
_diffrn_measured_fraction_theta_max 0.945
_diffrn_radiation_monochromator graphite
_diffrn_radiation_source 'fine-focus sealed tube'
_diffrn_radiation_type MoK\a
_diffrn_radiation_wavelength 0.71073
_diffrn_reflns_av_R_equivalents 0.0602
_diffrn_reflns_av_sigmaI/netI 0.1250
_diffrn_reflns_limit_h_max 7
_diffrn_reflns_limit_h_min -8
_diffrn_reflns_limit_k_max 13
_diffrn_reflns_limit_k_min -14
_diffrn_reflns_limit_l_max 15
_diffrn_reflns_limit_l_min -24
_diffrn_reflns_number 8392
_diffrn_reflns_theta_full 27.55
_diffrn_reflns_theta_max 27.55
_diffrn_reflns_theta_min 1.09
_exptl_absorpt_coefficient_mu 0.160
_exptl_absorpt_correction_type none
_exptl_crystal_colour colourless
_exptl_crystal_density_diffrn 1.158
_exptl_crystal_density_method 'not measured'
_exptl_crystal_description plate
_exptl_crystal_F_000 500
_exptl_crystal_size_max 0.25
_exptl_crystal_size_mid 0.15
_exptl_crystal_size_min 0.05
_refine_diff_density_max 3.502
_refine_diff_density_min -0.459
_refine_diff_density_rms 0.163
_refine_ls_extinction_coef 0.030(8)
_refine_ls_extinction_expression Fc^*^=kFc[1+0.001xFc^2^\l^3^/sin(2\q)]^-1/4^
_refine_ls_extinction_method SHELXL
_refine_ls_goodness_of_fit_ref 1.059
_refine_ls_hydrogen_treatment mixed
_refine_ls_matrix_type full
_refine_ls_number_parameters 315
_refine_ls_number_reflns 5852
_refine_ls_number_restraints 0
_refine_ls_restrained_S_all 1.059
_refine_ls_R_factor_all 0.1690
_refine_ls_R_factor_gt 0.1233
_refine_ls_shift/su_max 8.854
_refine_ls_shift/su_mean 0.080
_refine_ls_structure_factor_coef Fsqd
_refine_ls_weighting_details 'calc w=1/[\s^2^(Fo^2^)+(0.1896P)^2^+2.3800P] where P=(Fo^2^+2Fc^2^)/3'
_refine_ls_weighting_scheme calc
_refine_ls_wR_factor_gt 0.3194
_refine_ls_wR_factor_ref 0.3580
_reflns_number_gt 3770
_reflns_number_total 5852
_reflns_threshold_expression >2sigma(I)
_cod_data_source_file jo7018575-File001_03.cif
_cod_data_source_block CMPD11
_cod_depositor_comments
;
The following automatic conversions were performed:
'_symmetry_cell_setting' value 'Triclinic' changed to 'triclinic'
according to '/home/saulius/struct/CIF-dictionaries/cif_core.dic'
dictionary named 'cif_core.dic' version 2.4.1 from 2010-06-29.

Automatic conversion script
Id: cif_fix_enum 1527 2010-12-29 10:47:43Z saulius 
;
_cod_database_code 4023161

loop_
_symmetry_equiv_pos_as_xyz
'x, y, z'
'-x, -y, -z'

loop_
_atom_site_label
_atom_site_type_symbol
_atom_site_fract_x
_atom_site_fract_y
_atom_site_fract_z
_atom_site_U_iso_or_equiv
_atom_site_adp_type
_atom_site_occupancy
_atom_site_symmetry_multiplicity
_atom_site_calc_flag
_atom_site_refinement_flags
_atom_site_disorder_assembly
_atom_site_disorder_group
C1 C 0.5955(10) 0.2029(6) 0.3941(4) 0.0344(14) Uani 1 1 d . . .
C2 C 0.5055(9) 0.2163(5) 0.3205(3) 0.0110(13) Uani 0.736(8) 1 d P . .
H2 H 0.4867 0.3063 0.2983 0.013 Uiso 0.736(8) 1 calc PR . .
C3 C 0.6456(8) 0.1596(5) 0.2680(3) 0.0268(12) Uani 1 1 d . . .
H3 H 0.7714 0.2066 0.2494 0.032 Uiso 1 1 calc R . .
C4 C 0.6729(10) 0.0229(6) 0.3035(3) 0.0155(14) Uani 0.736(8) 1 d P . .
H4 H 0.7918 -0.0152 0.3229 0.019 Uiso 0.736(8) 1 calc PR . .
C5 C 0.4949(10) -0.0339(6) 0.3022(3) 0.0155(14) Uani 0.736(8) 1 d P . .
H5 H 0.4677 -0.1194 0.3207 0.019 Uiso 0.736(8) 1 calc PR . .
C6 C 0.3467(9) 0.0628(6) 0.2661(3) 0.0276(13) Uani 1 1 d . . .
H6 H 0.2278 0.0310 0.2471 0.033 Uiso 1 1 calc R . .
C7 C 0.2990(9) 0.1479(6) 0.3206(3) 0.0125(13) Uani 0.736(8) 1 d P . .
H7 H 0.1972 0.2110 0.3001 0.015 Uiso 0.736(8) 1 calc PR . .
C8 C 0.2126(9) 0.0696(6) 0.3938(3) 0.0333(14) Uani 1 1 d . . .
C9 C 0.488(2) 0.1541(13) 0.2107(7) 0.001(3) Uani 0.264(8) 1 d P . .
H9 H 0.4211 0.2361 0.1949 0.001 Uiso 0.264(8) 1 calc PR . .
C10 C 0.4559(10) 0.1654(5) 0.4575(3) 0.0312(13) Uani 1 1 d . . .
H10 H 0.4907 0.1850 0.4997 0.037 Uiso 1 1 calc R . .
C11 C 0.2810(10) 0.1043(6) 0.4575(3) 0.0323(14) Uani 1 1 d . . .
H11 H 0.1992 0.0829 0.4997 0.039 Uiso 1 1 calc R . .
C12 C 0.4724(13) -0.0528(7) 0.1234(5) 0.056(2) Uani 1 1 d . . .
H12A H 0.5286 -0.0765 0.0817 0.083 Uiso 1 1 calc R . .
H12B H 0.3274 -0.0422 0.1200 0.083 Uiso 1 1 calc R . .
H12C H 0.5004 -0.1175 0.1657 0.083 Uiso 1 1 calc R . .
C13 C 0.8719(10) 0.0800(7) 0.1248(4) 0.0423(16) Uani 1 1 d . . .
H13A H 0.9107 0.0108 0.1633 0.063 Uiso 1 1 calc R . .
H13B H 0.9356 0.1559 0.1292 0.063 Uiso 1 1 calc R . .
H13C H 0.9152 0.0637 0.0796 0.063 Uiso 1 1 calc R . .
C14 C 0.5197(14) 0.2275(9) 0.0496(4) 0.061(2) Uani 1 1 d . . .
H14A H 0.5831 0.3049 0.0519 0.092 Uiso 1 1 calc R . .
H14B H 0.3741 0.2376 0.0503 0.092 Uiso 1 1 calc R . .
H14C H 0.5657 0.2061 0.0061 0.092 Uiso 1 1 calc R . .
O1 O 0.7746(7) 0.2295(4) 0.3991(3) 0.0383(11) Uani 1 1 d . . .
O2 O 0.0936(6) -0.0193(4) 0.3992(2) 0.0381(11) Uani 1 1 d . . .
Si Si 0.5906(3) 0.09851(17) 0.12886(9) 0.0312(5) Uani 1 1 d . . .
C1' C 0.2632(8) 0.5110(5) 0.4036(3) 0.0265(12) Uani 1 1 d . . .
C2' C 0.0866(8) 0.4897(5) 0.3602(3) 0.0244(12) Uani 1 1 d . . .
H2' H 0.0509 0.4000 0.3742 0.029 Uiso 1 1 calc R . .
C3' C 0.1440(8) 0.5289(5) 0.2766(3) 0.0260(12) Uani 1 1 d . . .
H3' H 0.2419 0.4739 0.2593 0.031 Uiso 1 1 calc R . .
C4' C 0.2018(9) 0.6672(6) 0.2586(3) 0.0302(13) Uani 1 1 d . . .
H4' H 0.3327 0.7002 0.2466 0.036 Uiso 1 1 calc R . .
C5' C 0.0316(10) 0.7331(6) 0.2629(3) 0.0315(13) Uani 1 1 d . . .
H5' H 0.0220 0.8202 0.2543 0.038 Uiso 1 1 calc R . .
C6' C -0.1421(9) 0.6403(6) 0.2841(3) 0.0282(13) Uani 1 1 d . . .
H6' H -0.2786 0.6751 0.2733 0.034 Uiso 1 1 calc R . .
C7' C -0.1122(8) 0.5685(5) 0.3655(3) 0.0250(12) Uani 1 1 d . . .
H7' H -0.2268 0.5102 0.3823 0.030 Uiso 1 1 calc R . .
C8' C -0.1095(9) 0.6605(6) 0.4119(3) 0.0311(13) Uani 1 1 d . . .
C9' C -0.0736(8) 0.5346(5) 0.2462(3) 0.0257(12) Uani 1 1 d . . .
H9' H -0.1470 0.4566 0.2699 0.031 Uiso 1 1 calc R . .
C10' C 0.2456(9) 0.6025(6) 0.4486(4) 0.0330(14) Uani 1 1 d . . .
H10' H 0.3558 0.6124 0.4754 0.040 Uiso 1 1 calc R . .
C11' C 0.0778(10) 0.6715(6) 0.4524(3) 0.0346(14) Uani 1 1 d . . .
H11' H 0.0767 0.7282 0.4811 0.042 Uiso 1 1 calc R . .
C12' C 0.0563(12) 0.4395(7) 0.1165(4) 0.0472(18) Uani 1 1 d . . .
12A' H 0.1942 0.4684 0.1037 0.071 Uiso 1 1 calc R . .
12B' H -0.0032 0.4211 0.0757 0.071 Uiso 1 1 calc R . .
12C' H 0.0563 0.3646 0.1553 0.071 Uiso 1 1 calc R . .
C13' C -0.3741(10) 0.5438(8) 0.1319(4) 0.0456(17) Uani 1 1 d . . .
13A' H -0.4186 0.4623 0.1600 0.068 Uiso 1 1 calc R . .
13B' H -0.3931 0.5499 0.0820 0.068 Uiso 1 1 calc R . .
13C' H -0.4527 0.6079 0.1467 0.068 Uiso 1 1 calc R . .
C14' C -0.0126(13) 0.7235(7) 0.0907(4) 0.0472(18) Uani 1 1 d . . .
14A' H -0.0201 0.7268 0.0406 0.071 Uiso 1 1 calc R . .
14B' H 0.1256 0.7383 0.1008 0.071 Uiso 1 1 calc R . .
14C' H -0.0998 0.7870 0.1025 0.071 Uiso 1 1 calc R . .
O1' O 0.4220(6) 0.4543(4) 0.4004(3) 0.0391(11) Uani 1 1 d . . .
O2' O -0.2565(7) 0.7275(5) 0.4158(3) 0.0441(12) Uani 1 1 d . . .
Si' Si -0.0971(2) 0.56553(15) 0.14543(9) 0.0270(4) Uani 1 1 d . . .

loop_
_atom_site_aniso_label
_atom_site_aniso_U_11
_atom_site_aniso_U_22
_atom_site_aniso_U_33
_atom_site_aniso_U_23
_atom_site_aniso_U_13
_atom_site_aniso_U_12
C1 0.034(3) 0.038(3) 0.039(4) -0.022(3) -0.002(3) -0.008(3)
C2 0.014(3) 0.007(3) 0.014(3) -0.006(2) 0.001(2) 0.000(2)
C3 0.022(3) 0.033(3) 0.030(3) -0.017(2) 0.006(2) -0.010(2)
C4 0.018(3) 0.015(3) 0.016(3) -0.008(2) -0.008(2) 0.012(3)
C5 0.027(4) 0.007(3) 0.014(3) -0.005(2) -0.004(3) 0.002(2)
C6 0.025(3) 0.036(3) 0.027(3) -0.015(2) -0.006(2) -0.006(2)
C7 0.013(3) 0.011(3) 0.016(3) -0.006(2) -0.003(2) 0.001(2)
C8 0.022(3) 0.045(4) 0.038(4) -0.020(3) 0.001(2) -0.004(3)
C9 0.000(6) 0.000(6) 0.000(7) 0.005(5) -0.001(5) 0.000(5)
C10 0.040(3) 0.027(3) 0.030(3) -0.014(2) -0.001(3) -0.006(3)
C11 0.035(3) 0.031(3) 0.029(3) -0.006(2) 0.002(3) 0.003(3)
C12 0.065(5) 0.047(4) 0.061(5) -0.028(4) 0.014(4) -0.025(4)
C13 0.041(4) 0.041(4) 0.046(4) -0.014(3) 0.000(3) 0.002(3)
C14 0.064(5) 0.072(6) 0.050(5) -0.017(4) -0.008(4) 0.015(5)
O1 0.031(2) 0.044(3) 0.047(3) -0.026(2) -0.005(2) -0.004(2)
O2 0.026(2) 0.047(3) 0.043(3) -0.015(2) 0.0036(19) -0.014(2)
Si 0.0340(9) 0.0363(10) 0.0268(9) -0.0146(7) 0.0005(7) -0.0053(7)
C1' 0.023(3) 0.021(3) 0.033(3) -0.002(2) -0.005(2) -0.001(2)
C2' 0.021(3) 0.020(3) 0.032(3) -0.006(2) -0.002(2) -0.002(2)
C3' 0.022(3) 0.028(3) 0.030(3) -0.013(2) 0.004(2) 0.004(2)
C4' 0.032(3) 0.029(3) 0.028(3) -0.004(2) 0.002(2) -0.012(2)
C5' 0.045(4) 0.022(3) 0.027(3) -0.004(2) -0.008(3) 0.001(3)
C6' 0.022(3) 0.034(3) 0.030(3) -0.012(2) -0.004(2) 0.010(2)
C7' 0.017(2) 0.025(3) 0.033(3) -0.008(2) -0.001(2) 0.002(2)
C8' 0.033(3) 0.032(3) 0.027(3) -0.006(2) 0.000(2) 0.010(3)
C9' 0.024(3) 0.023(3) 0.031(3) -0.008(2) -0.002(2) -0.001(2)
C10' 0.027(3) 0.033(3) 0.042(4) -0.013(3) -0.011(3) -0.003(2)
C11' 0.046(4) 0.032(3) 0.029(3) -0.011(3) -0.006(3) -0.002(3)
C12' 0.056(5) 0.051(4) 0.042(4) -0.025(3) -0.009(3) 0.010(4)
C13' 0.031(3) 0.058(5) 0.048(4) -0.014(3) -0.001(3) -0.005(3)
C14' 0.064(5) 0.041(4) 0.037(4) -0.008(3) -0.003(3) -0.010(3)
O1' 0.024(2) 0.038(3) 0.058(3) -0.015(2) -0.008(2) 0.0064(19)
O2' 0.029(2) 0.055(3) 0.055(3) -0.025(2) -0.001(2) 0.014(2)
Si' 0.0267(8) 0.0290(9) 0.0277(9) -0.0112(7) -0.0049(6) 0.0009(6)

loop_
_atom_type_symbol
_atom_type_description
_atom_type_scat_dispersion_real
_atom_type_scat_dispersion_imag
_atom_type_scat_source
C C 0.0033 0.0016 'International Tables Vol C Tables 4.2.6.8 and 6.1.1.4'
H H 0.0000 0.0000 'International Tables Vol C Tables 4.2.6.8 and 6.1.1.4'
O O 0.0106 0.0060 'International Tables Vol C Tables 4.2.6.8 and 6.1.1.4'
Si Si 0.0817 0.0704 'International Tables Vol C Tables 4.2.6.8 and 6.1.1.4'

loop_
_geom_angle_atom_site_label_1
_geom_angle_atom_site_label_2
_geom_angle_atom_site_label_3
_geom_angle
_geom_angle_site_symmetry_1
_geom_angle_site_symmetry_3
_geom_angle_publ_flag
O1 C1 C10 121.5(6) . . ?
O1 C1 C2 121.1(6) . . ?
C10 C1 C2 117.3(5) . . ?
C1 C2 C7 116.2(5) . . ?
C1 C2 C3 113.3(5) . . ?
C7 C2 C3 102.2(4) . . ?
C1 C2 H2 108.2 . . ?
C7 C2 H2 108.2 . . ?
C3 C2 H2 108.2 . . ?
C4 C3 C9 101.7(6) . . ?
C4 C3 C2 107.0(5) . . ?
C9 C3 C2 99.4(6) . . ?
C4 C3 H3 115.6 . . ?
C9 C3 H3 115.6 . . ?
C2 C3 H3 115.6 . . ?
C5 C4 C3 107.1(5) . . ?
C5 C4 H4 126.4 . . ?
C3 C4 H4 126.4 . . ?
C4 C5 C6 108.4(5) . . ?
C4 C5 H5 125.8 . . ?
C6 C5 H5 125.8 . . ?
C5 C6 C9 101.6(7) . . ?
C5 C6 C7 105.4(5) . . ?
C9 C6 C7 99.2(7) . . ?
C5 C6 H6 116.1 . . ?
C9 C6 H6 116.1 . . ?
C7 C6 H6 116.1 . . ?
C8 C7 C2 116.6(5) . . ?
C8 C7 C6 111.8(5) . . ?
C2 C7 C6 103.0(5) . . ?
C8 C7 H7 108.4 . . ?
C2 C7 H7 108.4 . . ?
C6 C7 H7 108.4 . . ?
O2 C8 C11 121.2(6) . . ?
O2 C8 C7 122.2(6) . . ?
C11 C8 C7 116.6(5) . . ?
C6 C9 C3 92.6(8) . . ?
C6 C9 Si 117.2(8) . . ?
C3 C9 Si 116.2(8) . . ?
C6 C9 H9 109.9 . . ?
C3 C9 H9 109.9 . . ?
Si C9 H9 109.9 . . ?
C11 C10 C1 122.9(6) . . ?
C11 C10 H10 118.5 . . ?
C1 C10 H10 118.5 . . ?
C10 C11 C8 122.6(6) . . ?
C10 C11 H11 118.7 . . ?
C8 C11 H11 118.7 . . ?
Si C12 H12A 109.5 . . ?
Si C12 H12B 109.5 . . ?
H12A C12 H12B 109.5 . . ?
Si C12 H12C 109.5 . . ?
H12A C12 H12C 109.5 . . ?
H12B C12 H12C 109.5 . . ?
Si C13 H13A 109.5 . . ?
Si C13 H13B 109.5 . . ?
H13A C13 H13B 109.5 . . ?
Si C13 H13C 109.5 . . ?
H13A C13 H13C 109.5 . . ?
H13B C13 H13C 109.5 . . ?
Si C14 H14A 109.5 . . ?
Si C14 H14B 109.5 . . ?
H14A C14 H14B 109.5 . . ?
Si C14 H14C 109.5 . . ?
H14A C14 H14C 109.5 . . ?
H14B C14 H14C 109.5 . . ?
C13 Si C12 108.2(4) . . ?
C13 Si C14 108.2(4) . . ?
C12 Si C14 109.5(4) . . ?
C13 Si C9 113.6(5) . . ?
C12 Si C9 112.7(5) . . ?
C14 Si C9 104.5(5) . . ?
O1' C1' C10' 119.8(6) . . ?
O1' C1' C2' 119.6(5) . . ?
C10' C1' C2' 120.7(5) . . ?
C1' C2' C7' 116.9(5) . . ?
C1' C2' C3' 111.6(4) . . ?
C7' C2' C3' 102.0(4) . . ?
C1' C2' H2' 108.6 . . ?
C7' C2' H2' 108.6 . . ?
C3' C2' H2' 108.6 . . ?
C4' C3' C9' 101.7(4) . . ?
C4' C3' C2' 106.2(5) . . ?
C9' C3' C2' 100.2(4) . . ?
C4' C3' H3' 115.6 . . ?
C9' C3' H3' 115.6 . . ?
C2' C3' H3' 115.6 . . ?
C5' C4' C3' 107.8(5) . . ?
C5' C4' H4' 126.1 . . ?
C3' C4' H4' 126.1 . . ?
C4' C5' C6' 107.3(5) . . ?
C4' C5' H5' 126.3 . . ?
C6' C5' H5' 126.3 . . ?
C5' C6' C9' 102.1(5) . . ?
C5' C6' C7' 106.0(5) . . ?
C9' C6' C7' 100.0(4) . . ?
C5' C6' H6' 115.6 . . ?
C9' C6' H6' 115.6 . . ?
C7' C6' H6' 115.6 . . ?
C8' C7' C2' 117.4(5) . . ?
C8' C7' C6' 110.7(5) . . ?
C2' C7' C6' 102.6(4) . . ?
C8' C7' H7' 108.6 . . ?
C2' C7' H7' 108.6 . . ?
C6' C7' H7' 108.6 . . ?
O2' C8' C7' 120.3(6) . . ?
O2' C8' C11' 119.8(6) . . ?
C7' C8' C11' 119.9(5) . . ?
C3' C9' C6' 91.7(4) . . ?
C3' C9' Si' 118.8(4) . . ?
C6' C9' Si' 118.6(4) . . ?
C3' C9' H9' 108.8 . . ?
C6' C9' H9' 108.8 . . ?
Si' C9' H9' 108.8 . . ?
C11' C10' C1' 122.8(6) . . ?
C11' C10' H10' 118.6 . . ?
C1' C10' H10' 118.6 . . ?
C10' C11' C8' 122.4(6) . . ?
C10' C11' H11' 118.8 . . ?
C8' C11' H11' 118.8 . . ?
Si' C12' 12A' 109.5 . . ?
Si' C12' 12B' 109.5 . . ?
12A' C12' 12B' 109.5 . . ?
Si' C12' 12C' 109.5 . . ?
12A' C12' 12C' 109.5 . . ?
12B' C12' 12C' 109.5 . . ?
Si' C13' 13A' 109.5 . . ?
Si' C13' 13B' 109.5 . . ?
13A' C13' 13B' 109.5 . . ?
Si' C13' 13C' 109.5 . . ?
13A' C13' 13C' 109.5 . . ?
13B' C13' 13C' 109.5 . . ?
Si' C14' 14A' 109.5 . . ?
Si' C14' 14B' 109.5 . . ?
14A' C14' 14B' 109.5 . . ?
Si' C14' 14C' 109.5 . . ?
14A' C14' 14C' 109.5 . . ?
14B' C14' 14C' 109.5 . . ?
C14' Si' C13' 109.1(4) . . ?
C14' Si' C12' 109.8(4) . . ?
C13' Si' C12' 109.3(4) . . ?
C14' Si' C9' 116.3(3) . . ?
C13' Si' C9' 105.8(3) . . ?
C12' Si' C9' 106.3(3) . . ?

loop_
_geom_bond_atom_site_label_1
_geom_bond_atom_site_label_2
_geom_bond_distance
_geom_bond_site_symmetry_2
_geom_bond_publ_flag
C1 O1 1.227(7) . ?
C1 C10 1.463(9) . ?
C1 C2 1.534(9) . ?
C2 C7 1.554(8) . ?
C2 C3 1.572(8) . ?
C2 H2 0.9800 . ?
C3 C4 1.495(9) . ?
C3 C9 1.561(15) . ?
C3 H3 0.9800 . ?
C4 C5 1.333(10) . ?
C4 H4 0.9300 . ?
C5 C6 1.492(8) . ?
C5 H5 0.9300 . ?
C6 C9 1.542(14) . ?
C6 C7 1.590(8) . ?
C6 H6 0.9800 . ?
C7 C8 1.536(9) . ?
C7 H7 0.9800 . ?
C8 O2 1.236(7) . ?
C8 C11 1.465(9) . ?
C9 Si 1.920(14) . ?
C9 H9 0.9800 . ?
C10 C11 1.334(9) . ?
C10 H10 0.9300 . ?
C11 H11 0.9300 . ?
C12 Si 1.867(7) . ?
C12 H12A 0.9600 . ?
C12 H12B 0.9600 . ?
C12 H12C 0.9600 . ?
C13 Si 1.854(7) . ?
C13 H13A 0.9600 . ?
C13 H13B 0.9600 . ?
C13 H13C 0.9600 . ?
C14 Si 1.873(9) . ?
C14 H14A 0.9600 . ?
C14 H14B 0.9600 . ?
C14 H14C 0.9600 . ?
C1' O1' 1.215(7) . ?
C1' C10' 1.483(8) . ?
C1' C2' 1.514(8) . ?
C2' C7' 1.570(7) . ?
C2' C3' 1.586(8) . ?
C2' H2' 0.9800 . ?
C3' C4' 1.515(8) . ?
C3' C9' 1.562(8) . ?
C3' H3' 0.9800 . ?
C4' C5' 1.335(9) . ?
C4' H4' 0.9300 . ?
C5' C6' 1.505(9) . ?
C5' H5' 0.9300 . ?
C6' C9' 1.570(8) . ?
C6' C7' 1.587(8) . ?
C6' H6' 0.9800 . ?
C7' C8' 1.508(8) . ?
C7' H7' 0.9800 . ?
C8' O2' 1.218(7) . ?
C8' C11' 1.509(9) . ?
C9' Si' 1.898(6) . ?
C9' H9' 0.9800 . ?
C10' C11' 1.338(9) . ?
C10' H10' 0.9300 . ?
C11' H11' 0.9300 . ?
C12' Si' 1.882(7) . ?
C12' 12A' 0.9600 . ?
C12' 12B' 0.9600 . ?
C12' 12C' 0.9600 . ?
C13' Si' 1.873(7) . ?
C13' 13A' 0.9600 . ?
C13' 13B' 0.9600 . ?
C13' 13C' 0.9600 . ?
C14' Si' 1.859(7) . ?
C14' 14A' 0.9600 . ?
C14' 14B' 0.9600 . ?
C14' 14C' 0.9600 . ?

loop_
_geom_torsion_atom_site_label_1
_geom_torsion_atom_site_label_2
_geom_torsion_atom_site_label_3
_geom_torsion_atom_site_label_4
_geom_torsion
_geom_torsion_site_symmetry_1
_geom_torsion_site_symmetry_2
_geom_torsion_site_symmetry_3
_geom_torsion_site_symmetry_4
_geom_torsion_publ_flag
O1 C1 C2 C7 164.3(6) . . . . ?
C10 C1 C2 C7 -19.6(8) . . . . ?
O1 C1 C2 C3 46.4(8) . . . . ?
C10 C1 C2 C3 -137.6(6) . . . . ?
C1 C2 C3 C4 59.5(6) . . . . ?
C7 C2 C3 C4 -66.3(6) . . . . ?
C1 C2 C3 C9 164.8(7) . . . . ?
C7 C2 C3 C9 39.0(7) . . . . ?
C9 C3 C4 C5 -32.5(8) . . . . ?
C2 C3 C4 C5 71.2(6) . . . . ?
C3 C4 C5 C6 0.0(7) . . . . ?
C4 C5 C6 C9 33.0(8) . . . . ?
C4 C5 C6 C7 -70.1(6) . . . . ?
C1 C2 C7 C8 -2.6(7) . . . . ?
C3 C2 C7 C8 121.3(5) . . . . ?
C1 C2 C7 C6 -125.4(5) . . . . ?
C3 C2 C7 C6 -1.4(6) . . . . ?
C5 C6 C7 C8 -58.2(6) . . . . ?
C9 C6 C7 C8 -163.0(7) . . . . ?
C5 C6 C7 C2 67.7(6) . . . . ?
C9 C6 C7 C2 -37.1(7) . . . . ?
C2 C7 C8 O2 -155.5(6) . . . . ?
C6 C7 C8 O2 -37.5(8) . . . . ?
C2 C7 C8 C11 23.5(8) . . . . ?
C6 C7 C8 C11 141.5(5) . . . . ?
C5 C6 C9 C3 -48.1(8) . . . . ?
C7 C6 C9 C3 59.8(7) . . . . ?
C5 C6 C9 Si 73.3(8) . . . . ?
C7 C6 C9 Si -178.8(7) . . . . ?
C4 C3 C9 C6 48.4(8) . . . . ?
C2 C3 C9 C6 -61.3(7) . . . . ?
C4 C3 C9 Si -73.9(8) . . . . ?
C2 C3 C9 Si 176.4(7) . . . . ?
O1 C1 C10 C11 -161.4(6) . . . . ?
C2 C1 C10 C11 22.6(9) . . . . ?
C1 C10 C11 C8 -0.2(10) . . . . ?
O2 C8 C11 C10 155.5(6) . . . . ?
C7 C8 C11 C10 -23.5(9) . . . . ?
C6 C9 Si C13 -115.9(8) . . . . ?
C3 C9 Si C13 -7.7(10) . . . . ?
C6 C9 Si C12 7.6(10) . . . . ?
C3 C9 Si C12 115.8(8) . . . . ?
C6 C9 Si C14 126.5(8) . . . . ?
C3 C9 Si C14 -125.4(8) . . . . ?
O1' C1' C2' C7' -178.6(5) . . . . ?
C10' C1' C2' C7' 0.1(8) . . . . ?
O1' C1' C2' C3' -61.7(7) . . . . ?
C10' C1' C2' C3' 116.9(6) . . . . ?
C1' C2' C3' C4' -59.0(6) . . . . ?
C7' C2' C3' C4' 66.5(5) . . . . ?
C1' C2' C3' C9' -164.6(4) . . . . ?
C7' C2' C3' C9' -39.0(5) . . . . ?
C9' C3' C4' C5' 33.1(6) . . . . ?
C2' C3' C4' C5' -71.3(6) . . . . ?
C3' C4' C5' C6' 0.3(7) . . . . ?
C4' C5' C6' C9' -33.4(6) . . . . ?
C4' C5' C6' C7' 70.9(6) . . . . ?
C1' C2' C7' C8' 1.2(7) . . . . ?
C3' C2' C7' C8' -120.9(5) . . . . ?
C1' C2' C7' C6' 122.7(5) . . . . ?
C3' C2' C7' C6' 0.7(5) . . . . ?
C5' C6' C7' C8' 57.8(6) . . . . ?
C9' C6' C7' C8' 163.6(5) . . . . ?
C5' C6' C7' C2' -68.2(5) . . . . ?
C9' C6' C7' C2' 37.6(5) . . . . ?
C2' C7' C8' O2' 177.2(5) . . . . ?
C6' C7' C8' O2' 59.9(7) . . . . ?
C2' C7' C8' C11' -1.4(8) . . . . ?
C6' C7' C8' C11' -118.7(6) . . . . ?
C4' C3' C9' C6' -48.4(5) . . . . ?
C2' C3' C9' C6' 60.7(5) . . . . ?
C4' C3' C9' Si' 75.8(5) . . . . ?
C2' C3' C9' Si' -175.1(4) . . . . ?
C5' C6' C9' C3' 48.9(5) . . . . ?
C7' C6' C9' C3' -60.0(5) . . . . ?
C5' C6' C9' Si' -75.5(5) . . . . ?
C7' C6' C9' Si' 175.6(4) . . . . ?
O1' C1' C10' C11' 177.4(6) . . . . ?
C2' C1' C10' C11' -1.2(9) . . . . ?
C1' C10' C11' C8' 1.0(10) . . . . ?
O2' C8' C11' C10' -178.3(6) . . . . ?
C7' C8' C11' C10' 0.4(9) . . . . ?
C3' C9' Si' C14' -66.0(5) . . . . ?
C6' C9' Si' C14' 43.7(6) . . . . ?
C3' C9' Si' C13' 172.7(4) . . . . ?
C6' C9' Si' C13' -77.6(5) . . . . ?
C3' C9' Si' C12' 56.5(5) . . . . ?
C6' C9' Si' C12' 166.2(5) . . . . ?
